data_9006833
loop_
_publ_author_name
'Nagai, T.'
'Ito, T.'
'Hattori, T.'
'Yamanaka, T.'

_publ_section_title
;
 Compression mechanism and amorphization of portlandite,
 Ca(OH)2: structural refinement under pressure
 Sample: P = 2.4 GPa
;
_journal_name_full 'Physics and Chemistry of Minerals'
_journal_page_first 462
_journal_page_last 466
_journal_paper_doi 10.1007/s002690000084
_journal_volume 27
_journal_year 2000
_chemical_formula_sum 'Ca H2 O2'
_chemical_name_mineral Portlandite
_space_group_IT_number 164
_symmetry_space_group_name_Hall '-P 3 2"'
_symmetry_space_group_name_H-M 'P -3 m 1'
_cell_angle_alpha 90
_cell_angle_beta 90
_cell_angle_gamma 120
_cell_formula_units_Z 1
_cell_length_a 3.5338
_cell_length_b 3.5338
_cell_length_c 4.7120
_cell_volume 50.959
_database_code_amcsd 0008415
_diffrn_ambient_pressure 2.4e+06
_exptl_crystal_density_diffrn 2.414
_cod_original_formula_sum 'Ca (O2 H2)'
_cod_database_code 9006833

loop_
_space_group_symop_operation_xyz
x,y,z
-y,-x,z
y,-x+y,-z
-x,-x+y,-z
-x+y,-x,z
-x+y,y,z
-x,-y,-z
y,x,-z
-y,x-y,z
x,x-y,z
x-y,x,-z
x-y,-y,-z

loop_
_atom_site_label
_atom_site_fract_x
_atom_site_fract_y
_atom_site_fract_z
_atom_site_U_iso_or_equiv
_atom_site_attached_hydrogens
_atom_site_type_symbol
Ca 0.00000 0.00000 0.00000 0.00418 0 Ca
O-H 0.33333 0.66667 0.24400 0.01520 1 O

loop_
_cod_changelog_entry_id
_cod_changelog_entry_author
_cod_changelog_entry_date
_cod_changelog_entry_text
1
;cod-tools version 3.8.0
Id: cif_guess_AMCSD_atom_types 9574 2023-05-10 09:00:05Z saulius
;
2023-05-10T18:50:35+03:00
;Derived atom types
from atom names that follow the AMCSD naming convention
(Wat == water, O-H == hydroxyl).
;

loop_
_cod_related_entry_id
_cod_related_entry_database
_cod_related_entry_code
1 AMCSD 0008415
